data_4501582
loop_
_publ_author_name
'Hulvey, Zeric'
'Furman, Joshua D.'
'Turner, Sara A.'
'Tang, Min'
'Cheetham, Anthony K.'

_publ_section_title
;
 Dimensionality Trends in Metal&#x2212;Organic Frameworks Containing
 Perfluorinated or Nonfluorinated Benzenedicarboxylates
;
_journal_issue 5
_journal_name_full 'Crystal Growth &amp; Design'
_journal_page_first 2041
_journal_paper_doi 10.1021/cg100121n
_journal_volume 10
_journal_year 2010
_chemical_formula_sum 'C26 H18 Co F4 N3 O4'
_chemical_formula_weight 571.36
_chemical_name_systematic
; 
 ? 
;
_space_group_IT_number 15
_symmetry_cell_setting monoclinic
_symmetry_space_group_name_Hall '-C 2yc'
_symmetry_space_group_name_H-M 'C 1 2/c 1'
_atom_sites_solution_hydrogens geom
_atom_sites_solution_primary direct
_atom_sites_solution_secondary difmap
_audit_creation_method SHELXL-97
_cell_angle_alpha 90.00
_cell_angle_beta 119.526(2)
_cell_angle_gamma 90.00
_cell_formula_units_Z 8
_cell_length_a 30.967(3)
_cell_length_b 10.4282(10)
_cell_length_c 17.1624(15)
_cell_measurement_temperature 293(2)
_cell_volume 4822.5(8)
_computing_cell_refinement 'Bruker XSCANS'
_computing_data_collection 'Bruker XSCANS'
_computing_data_reduction 'Bruker SHELXTL'
_computing_molecular_graphics 'Bruker SHELXTL'
_computing_publication_material 'Bruker SHELXTL'
_computing_structure_refinement 'SHELXL-97 (Sheldrick, 1997)'
_computing_structure_solution 'SHELXS-97 (Sheldrick, 1990)'
_diffrn_ambient_temperature 293(2)
_diffrn_measured_fraction_theta_full 0.998
_diffrn_measured_fraction_theta_max 0.998
_diffrn_measurement_device_type 'Bruker P4'
_diffrn_measurement_method '\w scans'
_diffrn_radiation_monochromator graphite
_diffrn_radiation_source 'fine-focus sealed tube'
_diffrn_radiation_type MoK\a
_diffrn_radiation_wavelength 0.71073
_diffrn_reflns_av_R_equivalents 0.0723
_diffrn_reflns_av_sigmaI/netI 0.0679
_diffrn_reflns_limit_h_max 37
_diffrn_reflns_limit_h_min -37
_diffrn_reflns_limit_k_max 12
_diffrn_reflns_limit_k_min -12
_diffrn_reflns_limit_l_max 20
_diffrn_reflns_limit_l_min -20
_diffrn_reflns_number 18777
_diffrn_reflns_theta_full 25.68
_diffrn_reflns_theta_max 25.68
_diffrn_reflns_theta_min 1.51
_exptl_absorpt_coefficient_mu 0.782
_exptl_absorpt_correction_T_max 0.925
_exptl_absorpt_correction_T_min 0.791
_exptl_absorpt_correction_type multi-scan
_exptl_crystal_colour pink
_exptl_crystal_density_diffrn 1.574
_exptl_crystal_density_method 'not measured'
_exptl_crystal_description block
_exptl_crystal_F_000 2320
_exptl_crystal_size_max 0.2
_exptl_crystal_size_mid 0.1
_exptl_crystal_size_min 0.1
_refine_diff_density_max 0.510
_refine_diff_density_min -0.329
_refine_diff_density_rms 0.084
_refine_ls_extinction_method none
_refine_ls_goodness_of_fit_ref 1.058
_refine_ls_hydrogen_treatment constr
_refine_ls_matrix_type full
_refine_ls_number_parameters 361
_refine_ls_number_reflns 4572
_refine_ls_number_restraints 0
_refine_ls_restrained_S_all 1.058
_refine_ls_R_factor_all 0.1143
_refine_ls_R_factor_gt 0.0680
_refine_ls_shift/su_max 0.001
_refine_ls_shift/su_mean 0.000
_refine_ls_structure_factor_coef Fsqd
_refine_ls_weighting_details 'calc w=1/[\s^2^(Fo^2^)+(0.0488P)^2^+18.3652P] where P=(Fo^2^+2Fc^2^)/3'
_refine_ls_weighting_scheme calc
_refine_ls_wR_factor_gt 0.1273
_refine_ls_wR_factor_ref 0.1482
_reflns_number_gt 2989
_reflns_number_total 4572
_reflns_threshold_expression >2sigma(I)
_cod_data_source_file cg100121n_si_002.cif
_cod_data_source_block compound_15
_cod_depositor_comments
;
The following automatic conversions were performed:

'_symmetry_cell_setting' value 'Monoclinic' changed to 'monoclinic'
according to /home/saulius/struct/CIF-dictionaries/cif_core.dic
dictionary named 'cif_core.dic' version 2.4.2 from 2011-04-26.

Automatic conversion script
Id: cif_fix_values 1715 2011-07-08 13:25:40Z adriana 
;
_cod_original_sg_symbol_H-M C2/c
_cod_database_code 4501582

loop_
_symmetry_equiv_pos_as_xyz
'x, y, z'
'-x, y, -z+1/2'
'x+1/2, y+1/2, z'
'-x+1/2, y+1/2, -z+1/2'
'-x, -y, -z'
'x, -y, z-1/2'
'-x+1/2, -y+1/2, -z'
'x+1/2, -y+1/2, z-1/2'

loop_
_atom_site_label
_atom_site_type_symbol
_atom_site_fract_x
_atom_site_fract_y
_atom_site_fract_z
_atom_site_U_iso_or_equiv
_atom_site_adp_type
_atom_site_occupancy
_atom_site_symmetry_multiplicity
_atom_site_calc_flag
_atom_site_refinement_flags
Co1 Co 0.87927(2) 0.20011(6) 0.80899(4) 0.0330(2) Uani 1 1 d .
C1 C 0.86616(17) 0.0130(5) 0.6978(4) 0.0438(13) Uani 1 1 d .
C2 C 0.84933(16) -0.1077(4) 0.6413(3) 0.0344(11) Uani 1 1 d .
C3 C 0.81529(17) -0.1909(5) 0.6444(3) 0.0397(11) Uani 1 1 d .
C4 C 0.80016(17) -0.3007(5) 0.5938(3) 0.0410(11) Uani 1 1 d .
C5 C 0.81791(17) -0.3293(5) 0.5371(3) 0.0393(12) Uani 1 1 d .
C6 C 0.85226(17) -0.2505(5) 0.5304(3) 0.0381(11) Uani 1 1 d .
C7 C 0.86648(16) -0.1424(5) 0.5837(3) 0.0355(11) Uani 1 1 d .
C8 C 0.87223(19) -0.2833(5) 0.4682(3) 0.0415(12) Uani 1 1 d .
C9 C 0.98153(17) 0.1591(5) 0.9831(3) 0.0432(12) Uani 1 1 d .
H9 H 0.9619 0.1533 1.0100 0.020(10) Uiso 1 1 calc R
C10 C 0.98807(17) 0.1735(5) 0.8586(3) 0.0496(14) Uani 1 1 d .
H10 H 0.9733 0.1778 0.7966 0.044(14) Uiso 1 1 calc R
C11 C 1.03194(18) 0.1555(5) 1.0374(4) 0.0467(13) Uani 1 1 d .
H11 H 1.0457 0.1465 1.0990 0.043(14) Uiso 1 1 calc R
C12 C 1.03893(18) 0.1707(6) 0.9079(4) 0.0576(16) Uani 1 1 d .
H12 H 1.0576 0.1723 0.8790 0.038(13) Uiso 1 1 calc R
C13 C 1.06225(17) 0.1654(5) 0.9995(4) 0.0468(13) Uani 1 1 d .
C14 C 1.11808(18) 0.1654(7) 1.0572(5) 0.073(2) Uani 1 1 d .
H14A H 1.1263 0.1570 1.1193 0.19(5) Uiso 1 1 calc R
H14B H 1.1311 0.0905 1.0423 0.19(5) Uiso 1 1 calc R
C15 C 1.1426(2) 0.2758(7) 1.0493(7) 0.100(3) Uani 1 1 d .
H15A H 1.1284 0.3513 1.0612 0.18(5) Uiso 1 1 calc R
H15B H 1.1360 0.2817 0.9880 0.23(6) Uiso 1 1 calc R
C16 C 1.19807(19) 0.2769(6) 1.1113(4) 0.0568(16) Uani 1 1 d .
C17 C 1.22081(18) 0.3664(6) 1.1767(4) 0.0560(15) Uani 1 1 d .
H17 H 1.2021 0.4301 1.1841 0.066(18) Uiso 1 1 calc R
C18 C 1.2283(2) 0.1862(7) 1.1047(5) 0.089(2) Uani 1 1 d .
H18 H 1.2147 0.1221 1.0616 0.13(3) Uiso 1 1 calc R
C19 C 1.27142(18) 0.3632(5) 1.2319(4) 0.0472(13) Uani 1 1 d .
H19 H 1.2857 0.4244 1.2770 0.062(17) Uiso 1 1 calc R
C20 C 1.2790(2) 0.1904(7) 1.1622(5) 0.075(2) Uani 1 1 d .
H20 H 1.2986 0.1277 1.1563 0.11(3) Uiso 1 1 calc R
C21 C 0.89801(18) 0.3952(5) 0.6969(4) 0.0447(13) Uani 1 1 d .
H21 H 0.8793 0.3374 0.6513 0.057(17) Uiso 1 1 calc R
C22 C 0.9287(2) 0.4607(5) 0.8413(4) 0.0529(14) Uani 1 1 d .
H22 H 0.9318 0.4506 0.8977 0.049(15) Uiso 1 1 calc R
C23 C 0.92038(19) 0.4956(5) 0.6780(4) 0.0517(14) Uani 1 1 d .
H23 H 0.9165 0.5042 0.6209 0.060(17) Uiso 1 1 calc R
C24 C 0.9523(2) 0.5630(6) 0.8263(4) 0.0605(16) Uani 1 1 d .
H24 H 0.9711 0.6195 0.8727 0.08(2) Uiso 1 1 calc R
C25 C 0.94814(18) 0.5820(5) 0.7430(4) 0.0466(13) Uani 1 1 d .
C26 C 0.97235(18) 0.6941(5) 0.7235(4) 0.0541(15) Uani 1 1 d .
H26A H 0.9623 0.6933 0.6603 0.10(3) Uiso 1 1 calc R
H26B H 0.9601 0.7731 0.7356 0.051(15) Uiso 1 1 calc R
N1 N 0.95886(13) 0.1704(4) 0.8949(3) 0.0373(10) Uani 1 1 d .
N2 N 1.30101(13) 0.2783(4) 1.2248(3) 0.0399(10) Uani 1 1 d .
N3 N 0.90158(14) 0.3762(4) 0.7769(3) 0.0397(10) Uani 1 1 d .
F1 F 0.79492(11) -0.1650(3) 0.6958(2) 0.0582(9) Uani 1 1 d .
F2 F 0.76669(12) -0.3785(3) 0.5983(2) 0.0625(9) Uani 1 1 d .
F3 F 0.80180(12) -0.4360(3) 0.4884(2) 0.0651(9) Uani 1 1 d .
F4 F 0.90224(10) -0.0694(3) 0.5832(2) 0.0513(8) Uani 1 1 d .
O1 O 0.87283(13) 0.0071(4) 0.7755(2) 0.0563(10) Uani 1 1 d .
O2 O 0.87168(16) 0.1120(4) 0.6655(3) 0.0704(12) Uani 1 1 d .
O3 O 0.86779(11) -0.1961(4) 0.4144(2) 0.0484(9) Uani 1 1 d .
O4 O 0.8925(2) -0.3858(4) 0.4767(3) 0.0922(17) Uani 1 1 d .

loop_
_atom_site_aniso_label
_atom_site_aniso_U_11
_atom_site_aniso_U_22
_atom_site_aniso_U_33
_atom_site_aniso_U_23
_atom_site_aniso_U_13
_atom_site_aniso_U_12
Co1 0.0282(3) 0.0367(4) 0.0326(4) -0.0009(3) 0.0139(3) -0.0017(3)
C1 0.035(3) 0.044(3) 0.059(4) -0.014(3) 0.029(3) 0.000(2)
C2 0.035(2) 0.035(3) 0.035(3) 0.000(2) 0.019(2) 0.000(2)
C3 0.044(3) 0.044(3) 0.038(3) 0.000(2) 0.026(2) 0.001(2)
C4 0.045(3) 0.037(3) 0.048(3) 0.001(3) 0.029(2) -0.008(2)
C5 0.043(3) 0.036(3) 0.038(3) -0.009(2) 0.018(2) -0.007(2)
C6 0.037(3) 0.042(3) 0.037(3) -0.003(2) 0.020(2) 0.000(2)
C7 0.035(3) 0.037(3) 0.037(3) 0.003(2) 0.020(2) -0.003(2)
C8 0.051(3) 0.045(3) 0.033(3) -0.001(2) 0.024(2) -0.003(3)
C9 0.038(3) 0.051(3) 0.040(3) -0.001(2) 0.019(2) 0.006(2)
C10 0.033(3) 0.076(4) 0.033(3) -0.001(3) 0.011(2) 0.006(3)
C11 0.040(3) 0.046(3) 0.038(3) 0.001(2) 0.006(2) 0.004(2)
C12 0.032(3) 0.079(4) 0.065(4) 0.007(3) 0.027(3) 0.007(3)
C13 0.029(3) 0.039(3) 0.058(4) 0.007(3) 0.011(3) 0.000(2)
C14 0.021(3) 0.075(5) 0.092(5) 0.028(4) 0.004(3) -0.003(3)
C15 0.027(3) 0.075(5) 0.136(8) 0.030(5) -0.008(4) -0.010(3)
C16 0.029(3) 0.054(4) 0.068(4) 0.017(3) 0.009(3) -0.004(3)
C17 0.032(3) 0.057(4) 0.075(4) 0.011(3) 0.023(3) 0.005(3)
C18 0.039(3) 0.093(5) 0.100(5) -0.043(5) 0.008(3) -0.014(4)
C19 0.034(3) 0.057(3) 0.047(3) -0.004(3) 0.018(2) 0.001(2)
C20 0.035(3) 0.079(5) 0.095(5) -0.037(4) 0.019(3) -0.007(3)
C21 0.042(3) 0.047(3) 0.041(3) 0.006(3) 0.018(2) 0.002(2)
C22 0.070(4) 0.046(3) 0.056(4) -0.016(3) 0.041(3) -0.018(3)
C23 0.060(4) 0.047(3) 0.057(4) 0.010(3) 0.036(3) 0.003(3)
C24 0.067(4) 0.047(3) 0.072(4) -0.017(3) 0.038(3) -0.013(3)
C25 0.043(3) 0.042(3) 0.068(4) 0.012(3) 0.037(3) 0.008(2)
C26 0.051(3) 0.034(3) 0.082(5) 0.008(3) 0.036(3) 0.006(3)
N1 0.027(2) 0.043(3) 0.039(2) -0.0059(19) 0.0146(19) -0.0010(17)
N2 0.030(2) 0.047(3) 0.040(2) 0.001(2) 0.0154(18) -0.0011(19)
N3 0.038(2) 0.044(3) 0.042(3) -0.001(2) 0.023(2) -0.0025(19)
F1 0.068(2) 0.068(2) 0.063(2) -0.0144(16) 0.0514(18) -0.0140(16)
F2 0.071(2) 0.058(2) 0.079(2) -0.0107(17) 0.0523(19) -0.0263(17)
F3 0.079(2) 0.056(2) 0.072(2) -0.0277(18) 0.0458(19) -0.0260(17)
F4 0.0530(17) 0.0506(18) 0.065(2) -0.0101(15) 0.0408(16) -0.0188(14)
O1 0.054(2) 0.058(3) 0.042(2) -0.0157(19) 0.0122(18) 0.0072(18)
O2 0.086(3) 0.041(2) 0.110(4) -0.014(2) 0.068(3) -0.013(2)
O3 0.0392(19) 0.071(3) 0.0388(19) 0.010(2) 0.0220(16) 0.0038(18)
O4 0.164(5) 0.061(3) 0.115(4) 0.015(3) 0.117(4) 0.027(3)

loop_
_atom_type_symbol
_atom_type_description
_atom_type_scat_dispersion_real
_atom_type_scat_dispersion_imag
_atom_type_scat_source
C C 0.0033 0.0016 'International Tables Vol C Tables 4.2.6.8 and 6.1.1.4'
H H 0.0000 0.0000 'International Tables Vol C Tables 4.2.6.8 and 6.1.1.4'
N N 0.0061 0.0033 'International Tables Vol C Tables 4.2.6.8 and 6.1.1.4'
O O 0.0106 0.0060 'International Tables Vol C Tables 4.2.6.8 and 6.1.1.4'
F F 0.0171 0.0103 'International Tables Vol C Tables 4.2.6.8 and 6.1.1.4'
Co Co 0.3494 0.9721 'International Tables Vol C Tables 4.2.6.8 and 6.1.1.4'

loop_
_geom_angle_atom_site_label_1
_geom_angle_atom_site_label_2
_geom_angle_atom_site_label_3
_geom_angle
_geom_angle_site_symmetry_1
_geom_angle_site_symmetry_3
O3 Co1 O1 101.17(16) 6_556 .
O3 Co1 N3 118.35(16) 6_556 .
O1 Co1 N3 139.87(16) . .
O3 Co1 N2 88.05(14) 6_556 8_455
O1 Co1 N2 89.58(15) . 8_455
N3 Co1 N2 97.99(15) . 8_455
O3 Co1 N1 91.79(14) 6_556 .
O1 Co1 N1 88.37(14) . .
N3 Co1 N1 83.95(15) . .
N2 Co1 N1 177.87(16) 8_455 .
O2 C1 O1 122.7(5) . .
O2 C1 C2 119.5(5) . .
O1 C1 C2 117.8(5) . .
C7 C2 C3 115.5(4) . .
C7 C2 C1 122.9(4) . .
C3 C2 C1 121.6(4) . .
F1 C3 C4 117.4(4) . .
F1 C3 C2 120.8(4) . .
C4 C3 C2 121.8(4) . .
F2 C4 C5 120.0(4) . .
F2 C4 C3 119.9(4) . .
C5 C4 C3 120.1(4) . .
F3 C5 C4 118.2(4) . .
F3 C5 C6 120.4(4) . .
C4 C5 C6 121.4(4) . .
C7 C6 C5 115.8(4) . .
C7 C6 C8 123.0(4) . .
C5 C6 C8 121.3(4) . .
F4 C7 C6 116.9(4) . .
F4 C7 C2 117.6(4) . .
C6 C7 C2 125.3(4) . .
O4 C8 O3 126.3(5) . .
O4 C8 C6 118.8(5) . .
O3 C8 C6 114.9(5) . .
N1 C9 C11 124.4(5) . .
N1 C10 C12 123.5(5) . .
C9 C11 C13 119.2(5) . .
C13 C12 C10 120.2(5) . .
C12 C13 C11 116.5(5) . .
C12 C13 C14 122.6(6) . .
C11 C13 C14 120.9(5) . .
C15 C14 C13 115.4(5) . .
C14 C15 C16 114.4(6) . .
C17 C16 C18 116.3(5) . .
C17 C16 C15 122.2(6) . .
C18 C16 C15 121.4(7) . .
C16 C17 C19 120.2(6) . .
C16 C18 C20 120.0(6) . .
N2 C19 C17 124.0(5) . .
N2 C20 C18 123.6(6) . .
N3 C21 C23 123.9(5) . .
N3 C22 C24 121.8(5) . .
C25 C23 C21 119.8(5) . .
C25 C24 C22 120.9(6) . .
C23 C25 C24 116.8(5) . .
C23 C25 C26 120.8(5) . .
C24 C25 C26 122.4(5) . .
C26 C26 C25 114.2(4) 2_756 .
C9 N1 C10 116.0(4) . .
C9 N1 Co1 124.8(3) . .
C10 N1 Co1 119.0(3) . .
C20 N2 C19 115.9(5) . .
C20 N2 Co1 125.7(4) . 8_556
C19 N2 Co1 118.3(3) . 8_556
C22 N3 C21 116.8(4) . .
C22 N3 Co1 120.4(3) . .
C21 N3 Co1 121.4(3) . .
C1 O1 Co1 101.0(3) . .
C8 O3 Co1 130.1(3) . 6

loop_
_geom_bond_atom_site_label_1
_geom_bond_atom_site_label_2
_geom_bond_distance
_geom_bond_site_symmetry_2
Co1 O3 2.009(3) 6_556
Co1 O1 2.075(4) .
Co1 N3 2.127(4) .
Co1 N2 2.136(4) 8_455
Co1 N1 2.182(4) .
C1 O2 1.222(6) .
C1 O1 1.247(6) .
C1 C2 1.516(7) .
C2 C7 1.382(6) .
C2 C3 1.386(6) .
C3 F1 1.341(5) .
C3 C4 1.372(7) .
C4 F2 1.349(5) .
C4 C5 1.366(6) .
C5 F3 1.332(5) .
C5 C6 1.393(6) .
C6 C7 1.380(7) .
C6 C8 1.514(7) .
C7 F4 1.348(5) .
C8 O4 1.211(6) .
C8 O3 1.254(6) .
C9 N1 1.324(6) .
C9 C11 1.368(6) .
C10 N1 1.326(6) .
C10 C12 1.372(7) .
C11 C13 1.384(7) .
C12 C13 1.370(8) .
C13 C14 1.511(7) .
C14 C15 1.422(9) .
C15 C16 1.512(7) .
C16 C17 1.359(8) .
C16 C18 1.374(9) .
C17 C19 1.375(7) .
C18 C20 1.382(8) .
C19 N2 1.322(6) .
C20 N2 1.319(7) .
C21 N3 1.338(6) .
C21 C23 1.380(7) .
C22 N3 1.337(6) .
C22 C24 1.388(7) .
C23 C25 1.360(7) .
C24 C25 1.385(8) .
C25 C26 1.513(7) .
C26 C26 1.491(10) 2_756
N2 Co1 2.136(4) 8_556
O3 Co1 2.009(3) 6
